data_4033597
loop_
_publ_author_name
'Simeth, Nadja A.'
'Bellisario, Alfredo'
'Crespi, Stefano'
'Fagnoni, Maurizio'
'K\"onig, Burkhard'

_publ_section_title
;
 Substituent Effects on 3-Arylazoindole Photoswitches.
;
_journal_issue 11
_journal_name_full 'The Journal of organic chemistry'
_journal_page_first 6565
_journal_page_last 6575
_journal_paper_doi 10.1021/acs.joc.8b02973
_journal_volume 84
_journal_year 2019
_chemical_formula_moiety 'C14 H10 Br N3'
_chemical_formula_sum 'C14 H10 Br N3'
_chemical_formula_weight 300.16
_space_group_crystal_system orthorhombic
_space_group_IT_number 61
_space_group_name_Hall '-P 2ac 2ab'
_space_group_name_H-M_alt 'P b c a'
_symmetry_space_group_name_Hall '-P 2ac 2ab'
_symmetry_space_group_name_H-M 'P b c a'
_atom_sites_solution_hydrogens geom
_atom_sites_solution_primary dual
_audit_creation_date 2016-08-05
_audit_creation_method
;
Olex2 1.2-alpha
(compiled 2016.07.26 svn.r3321 for OlexSys, GUI svn.r5206)
;
_cell_angle_alpha 90
_cell_angle_beta 90
_cell_angle_gamma 90
_cell_formula_units_Z 8
_cell_length_a 13.7408(2)
_cell_length_b 10.8233(2)
_cell_length_c 16.5350(2)
_cell_measurement_reflns_used 16783
_cell_measurement_temperature 123.01(10)
_cell_measurement_theta_max 76.3390
_cell_measurement_theta_min 5.3170
_cell_volume 2459.10(7)
_computing_cell_refinement 'CrysAlisPro 1.171.38.42b (Rigaku OD, 2015)'
_computing_data_collection 'CrysAlisPro 1.171.38.42b (Rigaku OD, 2015)'
_computing_data_reduction 'CrysAlisPro 1.171.38.42b (Rigaku OD, 2015)'
_computing_molecular_graphics 'Olex2 (Dolomanov et al., 2009)'
_computing_publication_material 'Olex2 (Dolomanov et al., 2009)'
_computing_structure_refinement 'ShelXL (Sheldrick, 2015)'
_computing_structure_solution 'ShelXT (Sheldrick, 2015)'
_diffrn_ambient_environment N~2~
_diffrn_ambient_temperature 123.01(10)
_diffrn_detector 'CCD plate'
_diffrn_detector_area_resol_mean 5.1773
_diffrn_detector_type Atlas
_diffrn_measured_fraction_theta_full 1.000
_diffrn_measured_fraction_theta_max 0.997
_diffrn_measurement_details
;
List of Runs (angles in degrees, time in seconds):

  # Type    Start    End  Width  t~exp~   \w     \q     \k     \f   Frames
--------------------------------------------------------------------------
  1  \w   -115.00 -11.00   1.00    1.00    --  -40.71 -57.00 -90.00  104
  2  \w   -122.00   6.00   1.00    1.00    --  -40.71 -19.00  30.00  128
  3  \w    -98.00  -2.00   1.00    1.00    --  -40.71 125.00-180.00   96
  4  \w    -98.00  -2.00   1.00    1.00    --  -40.71 125.00   0.00   96
  5  \w     14.00 117.00   1.00    1.00    --   40.71  37.00-150.00  103
  6  \w     35.00 116.00   1.00    5.00    --  113.00-111.00-150.00   81
  7  \w     29.00 109.00   1.00    5.00    --  113.00 -94.00-150.00   80
  8  \w     34.00 147.00   1.00    5.00    --  113.00 -77.00-120.00  113
  9  \w     35.00  69.00   1.00    5.00    --  113.00 -30.00 120.00   34
 10  \w     38.00  77.00   1.00    5.00    --  113.00 -45.00 -90.00   39
 11  \w     39.00 143.00   1.00    5.00    --  113.00 -61.00   0.00  104
 12  \w     35.00 116.00   1.00    5.00    --  113.00-111.00  30.00   81
 13  \w     29.00 109.00   1.00    5.00    --  113.00 -94.00-120.00   80
 14  \w     30.00 158.00   1.00    5.00    --  113.00 -15.00-180.00  128
 15  \w     35.00 116.00   1.00    5.00    --  113.00-111.00-180.00   81
 16  \w     35.00 116.00   1.00    5.00    --  113.00-111.00 -30.00   81
 17  \w     35.00  69.00   1.00    5.00    --  113.00 -30.00 -60.00   34
 18  \w     34.00 147.00   1.00    5.00    --  113.00 -77.00  30.00  113
 19  \w     35.00  69.00   1.00    5.00    --  113.00 -30.00 -90.00   34
 20  \w     85.00 158.00   1.00    5.00    --  113.00  45.00-150.00   73
 21  \w     39.00 143.00   1.00    5.00    --  113.00 -61.00  30.00  104
 22  \w     52.00 158.00   1.00    5.00    --  113.00  15.00 120.00  106
 23  \w     35.00 116.00   1.00    5.00    --  113.00-111.00-120.00   81
 24  \w     35.00 150.00   1.00    5.00    --  113.00 178.00-180.00  115
 25  \w     85.00 158.00   1.00    5.00    --  113.00  45.00-120.00   73
 26  \w     83.00 158.00   1.00    5.00    --  113.00  61.00  30.00   75
 27  \w     35.00 150.00   1.00    5.00    --  113.00 178.00-150.00  115
 28  \w     83.00 149.00   1.00    5.00    --  113.00  61.00  60.00   66
 29  \w    101.00 140.00   1.00    5.00    --  113.00 -77.00 -90.00   39
 30  \w     76.00 116.00   1.00    5.00    --  113.00-111.00  60.00   40
 31  \w     37.00  71.00   1.00    5.00    --  113.00 -77.00 -90.00   34
 32  \w     33.00 103.00   1.00    5.00    --  113.00 -94.00 -60.00   70
 33  \w     42.00  73.00   1.00    5.00    --  113.00-111.00 -60.00   31
 34  \w     80.00 110.00   1.00    5.00    --  113.00-111.00 -60.00   30
 35  \w    102.00 128.00   1.00    5.00    --  113.00  45.00 150.00   26
 36  \w    129.00 155.00   1.00    5.00    --  113.00  45.00 150.00   26
 37  \w     83.00 145.00   1.00    5.00    --  113.00  61.00-180.00   62
 38  \w     45.00  71.00   1.00    5.00    --  113.00 -45.00 120.00   26
 39  \w     67.00 104.00   1.00    5.00    --  113.00   8.00  74.50   37
 40  \w     61.00 112.00   1.00    5.00    --  113.00 -61.00 -90.00   51
 41  \w     84.00 116.00   1.00    5.00    --  113.00-111.00 150.00   32
 42  \w     36.00  69.00   1.00    5.00    --  113.00 -30.00  60.00   33
 43  \w     56.00 102.00   1.00    5.00    --  113.00 -59.00  88.53   46
;
_diffrn_measurement_device 'four-circle diffractometer'
_diffrn_measurement_device_type 'SuperNova, Single source at offset, Atlas'
_diffrn_measurement_method '\w scans'
_diffrn_orient_matrix_type 'CrysAlisPro convention (1999,Acta A55,543-557)'
_diffrn_orient_matrix_UB_11 0.0889475000
_diffrn_orient_matrix_UB_12 0.0476430000
_diffrn_orient_matrix_UB_13 0.0474703000
_diffrn_orient_matrix_UB_21 0.0682493000
_diffrn_orient_matrix_UB_22 -0.0680894000
_diffrn_orient_matrix_UB_23 -0.0589807000
_diffrn_orient_matrix_UB_31 0.0035478000
_diffrn_orient_matrix_UB_32 0.1154977000
_diffrn_orient_matrix_UB_33 -0.0542790000
_diffrn_radiation_monochromator mirror
_diffrn_radiation_probe x-ray
_diffrn_radiation_type CuK\a
_diffrn_radiation_wavelength 1.54184
_diffrn_reflns_av_R_equivalents 0.0373
_diffrn_reflns_av_unetI/netI 0.0147
_diffrn_reflns_Laue_measured_fraction_full 1.000
_diffrn_reflns_Laue_measured_fraction_max 0.997
_diffrn_reflns_limit_h_max 17
_diffrn_reflns_limit_h_min -17
_diffrn_reflns_limit_k_max 13
_diffrn_reflns_limit_k_min -13
_diffrn_reflns_limit_l_max 20
_diffrn_reflns_limit_l_min -20
_diffrn_reflns_number 40174
_diffrn_reflns_point_group_measured_fraction_full 1.000
_diffrn_reflns_point_group_measured_fraction_max 0.997
_diffrn_reflns_theta_full 67.500
_diffrn_reflns_theta_max 76.464
_diffrn_reflns_theta_min 5.350
_diffrn_source 'micro-focus sealed X-ray tube'
_diffrn_source_type 'SuperNova (Cu) X-ray Source'
_exptl_absorpt_coefficient_mu 4.419
_exptl_absorpt_correction_T_max 0.967
_exptl_absorpt_correction_T_min 0.936
_exptl_absorpt_correction_type gaussian
_exptl_absorpt_process_details
;
CrysAlisPro 1.171.38.42b (Rigaku Oxford Diffraction, 2015)
Numerical absorption correction based on gaussian integration over
            a multifaceted crystal model
Empirical absorption correction using spherical harmonics,
 implemented in SCALE3 ABSPACK scaling algorithm.
;
_exptl_crystal_colour 'clear brown'
_exptl_crystal_colour_lustre clear
_exptl_crystal_colour_primary brown
_exptl_crystal_density_diffrn 1.621
_exptl_crystal_description prism
_exptl_crystal_F_000 1200
_exptl_crystal_size_max 0.177
_exptl_crystal_size_mid 0.158
_exptl_crystal_size_min 0.088
_refine_diff_density_max 0.399
_refine_diff_density_min -0.809
_refine_diff_density_rms 0.061
_refine_ls_extinction_method none
_refine_ls_goodness_of_fit_ref 1.083
_refine_ls_hydrogen_treatment constr
_refine_ls_matrix_type full
_refine_ls_number_parameters 163
_refine_ls_number_reflns 2577
_refine_ls_number_restraints 0
_refine_ls_restrained_S_all 1.083
_refine_ls_R_factor_all 0.0283
_refine_ls_R_factor_gt 0.0261
_refine_ls_shift/su_max 0.001
_refine_ls_shift/su_mean 0.000
_refine_ls_structure_factor_coef Fsqd
_refine_ls_weighting_details 'w=1/[\s^2^(Fo^2^)+(0.0395P)^2^+1.5169P] where P=(Fo^2^+2Fc^2^)/3'
_refine_ls_weighting_scheme calc
_refine_ls_wR_factor_gt 0.0708
_refine_ls_wR_factor_ref 0.0726
_reflns_Friedel_coverage 0.000
_reflns_number_gt 2390
_reflns_number_total 2577
_reflns_threshold_expression 'I > 2\s(I)'
_cod_data_source_file jo8b02973_si_002.cif
_cod_data_source_block p120
_cod_depositor_comments 'Adding full bibliography for 4033594--4033599.cif.'
_cod_database_code 4033597
_chemical_oxdiff_formula 'C14 H10 Br1 N3'
_chemical_oxdiff_usercomment Simeth_Koenig_NS_558_f1
_shelx_space_group_comment
;
The symmetry employed for this shelxl refinement is uniquely defined
by the following loop, which should always be used as a source of
symmetry information in preference to the above space-group names.
They are only intended as comments.
;
_reflns_odcompleteness_completeness 98.62
_reflns_odcompleteness_iscentric 1
_reflns_odcompleteness_theta 77.17
_olex2_refinement_description
;
1. Fixed Uiso
 At 1.2 times of:
  All C(H) groups, All N(H) groups
2.a Aromatic/amide H refined with riding coordinates:
 N3(H3), C2(H2), C9(H9), C14(H14), C10(H10), C3(H3A), C11(H11), C12(H12),
 C5(H5), C4(H4)
;
_shelx_shelxl_version_number 2014/7
_olex2_date_sample_data_collection 2016-08-04
_olex2_diffrn_ambient_temperature_device 'Oxford Cryosystems CryoStream 700'
_olex2_exptl_crystal_mounting_method 'The crystal was mounted on a MITIGEN holder with inert oil'
_olex2_submission_original_sample_id NS_558_f1
_olex2_submission_special_instructions 'No special instructions were received'
_oxdiff_exptl_absorpt_empirical_details
;
Empirical correction (ABSPACK) includes:
- Absorption correction using spherical harmonics
- Frame scaling
;
_oxdiff_exptl_absorpt_empirical_full_max 1.515
_oxdiff_exptl_absorpt_empirical_full_min 0.635

loop_
_space_group_symop_operation_xyz
'x, y, z'
'-x+1/2, -y, z+1/2'
'-x, y+1/2, -z+1/2'
'x+1/2, -y+1/2, -z'
'-x, -y, -z'
'x-1/2, y, -z-1/2'
'x, -y-1/2, z-1/2'
'-x-1/2, y-1/2, z'

loop_
_atom_site_label
_atom_site_type_symbol
_atom_site_fract_x
_atom_site_fract_y
_atom_site_fract_z
_atom_site_U_iso_or_equiv
_atom_site_adp_type
_atom_site_occupancy
_atom_site_site_symmetry_order
_atom_site_calc_flag
_atom_site_refinement_flags_posn
Br1 Br 0.54582(2) 0.16965(2) 0.57606(2) 0.03077(9) Uani 1 1 d .
N2 N 0.37226(10) 0.45716(13) 0.46413(8) 0.0221(3) Uani 1 1 d .
N1 N 0.41872(10) 0.36616(14) 0.49430(8) 0.0208(3) Uani 1 1 d .
N3 N 0.21666(12) 0.67289(13) 0.55939(10) 0.0240(3) Uani 1 1 d .
H3 H 0.1753 0.7325 0.5576 0.029 Uiso 1 1 calc R
C8 C 0.31684(12) 0.52311(15) 0.60726(10) 0.0205(3) Uani 1 1 d .
C1 C 0.47259(13) 0.29763(17) 0.43621(10) 0.0206(3) Uani 1 1 d .
C2 C 0.46901(13) 0.31936(16) 0.35271(11) 0.0235(3) Uani 1 1 d .
H2 H 0.4301 0.3827 0.3326 0.028 Uiso 1 1 calc R
C7 C 0.32091(12) 0.52592(16) 0.51959(10) 0.0214(3) Uani 1 1 d .
C9 C 0.36358(12) 0.45552(15) 0.66842(10) 0.0221(3) Uani 1 1 d .
H9 H 0.4088 0.3947 0.6556 0.027 Uiso 1 1 calc R
C13 C 0.25038(12) 0.61674(16) 0.62962(10) 0.0216(3) Uani 1 1 d .
C14 C 0.25887(13) 0.61925(17) 0.49435(10) 0.0245(3) Uani 1 1 d .
H14 H 0.2479 0.6416 0.4408 0.029 Uiso 1 1 calc R
C6 C 0.53255(13) 0.20237(18) 0.46396(11) 0.0233(3) Uani 1 1 d .
C10 C 0.34086(13) 0.48132(16) 0.74826(10) 0.0246(3) Uani 1 1 d .
H10 H 0.3714 0.4369 0.7892 0.029 Uiso 1 1 calc R
C3 C 0.52281(14) 0.24739(19) 0.29985(11) 0.0278(4) Uani 1 1 d .
H3A H 0.5198 0.2628 0.2446 0.033 Uiso 1 1 calc R
C11 C 0.27298(13) 0.57281(16) 0.76892(10) 0.0250(3) Uani 1 1 d .
H11 H 0.2584 0.5869 0.8231 0.030 Uiso 1 1 calc R
C12 C 0.22738(13) 0.64254(17) 0.70973(11) 0.0238(3) Uani 1 1 d .
H12 H 0.1831 0.7042 0.7231 0.029 Uiso 1 1 calc R
C5 C 0.58635(14) 0.12978(19) 0.41107(12) 0.0286(4) Uani 1 1 d .
H5 H 0.6255 0.0665 0.4308 0.034 Uiso 1 1 calc R
C4 C 0.58123(14) 0.15237(19) 0.32872(12) 0.0299(4) Uani 1 1 d .
H4 H 0.6168 0.1040 0.2928 0.036 Uiso 1 1 calc R

loop_
_atom_site_aniso_label
_atom_site_aniso_U_11
_atom_site_aniso_U_22
_atom_site_aniso_U_33
_atom_site_aniso_U_23
_atom_site_aniso_U_13
_atom_site_aniso_U_12
Br1 0.03342(14) 0.03909(14) 0.01980(13) 0.00672(7) 0.00043(6) 0.00787(8)
N2 0.0226(7) 0.0252(7) 0.0185(6) 0.0006(5) -0.0010(5) -0.0011(5)
N1 0.0203(6) 0.0246(7) 0.0175(6) 0.0003(5) 0.0002(5) -0.0008(5)
N3 0.0261(7) 0.0234(7) 0.0224(7) 0.0017(5) -0.0034(6) 0.0041(6)
C8 0.0207(7) 0.0214(7) 0.0195(8) -0.0013(6) -0.0001(6) -0.0021(6)
C1 0.0200(7) 0.0255(8) 0.0164(7) -0.0008(6) 0.0015(6) -0.0043(7)
C2 0.0244(8) 0.0287(8) 0.0174(8) 0.0010(6) -0.0012(6) -0.0044(6)
C7 0.0224(7) 0.0223(8) 0.0195(8) 0.0001(6) -0.0014(6) -0.0019(6)
C9 0.0232(8) 0.0210(7) 0.0222(8) -0.0004(6) -0.0019(6) 0.0011(6)
C13 0.0210(7) 0.0211(7) 0.0227(8) 0.0006(6) -0.0024(6) -0.0014(6)
C14 0.0271(8) 0.0258(8) 0.0207(8) 0.0022(7) -0.0032(6) -0.0010(7)
C6 0.0221(8) 0.0294(8) 0.0185(8) 0.0005(7) 0.0014(6) -0.0017(7)
C10 0.0274(8) 0.0255(8) 0.0208(8) 0.0020(6) -0.0037(6) -0.0002(7)
C3 0.0293(8) 0.0381(10) 0.0161(8) -0.0036(7) 0.0012(7) -0.0096(8)
C11 0.0282(8) 0.0280(8) 0.0187(7) -0.0027(6) 0.0005(6) -0.0014(7)
C12 0.0236(8) 0.0237(8) 0.0242(8) -0.0019(6) 0.0010(6) 0.0009(7)
C5 0.0258(9) 0.0306(9) 0.0294(9) -0.0010(8) 0.0024(7) 0.0032(7)
C4 0.0248(9) 0.0382(10) 0.0266(9) -0.0101(7) 0.0066(7) -0.0019(7)

loop_
_atom_type_symbol
_atom_type_description
_atom_type_scat_dispersion_real
_atom_type_scat_dispersion_imag
_atom_type_scat_source
C C 0.0181 0.0091 'International Tables Vol C Tables 4.2.6.8 and 6.1.1.4'
H H 0.0000 0.0000 'International Tables Vol C Tables 4.2.6.8 and 6.1.1.4'
Br Br -0.6763 1.2805 'International Tables Vol C Tables 4.2.6.8 and 6.1.1.4'
N N 0.0311 0.0180 'International Tables Vol C Tables 4.2.6.8 and 6.1.1.4'

loop_
_exptl_crystal_face_index_h
_exptl_crystal_face_index_k
_exptl_crystal_face_index_l
_exptl_crystal_face_perp_dist
-7 4 4 0.0592
-4 -3 8 0.0759
6 0 -8 0.0748
6 -5 -1 0.0827
-3 6 -3 0.0655
-7 2 -6 0.0484
-5 -5 3 0.0738
8 3 1 0.0478
7 -2 6 0.0400
-3 -5 -7 0.0598
-2 2 -10 0.0781
3 0 10 0.0565
-7 0 -6 0.0378
-6 5 -2 0.0515
-7 4 0 0.0448
-5 3 8 0.0657
9 1 0 0.0480

loop_
_geom_angle_atom_site_label_1
_geom_angle_atom_site_label_2
_geom_angle_atom_site_label_3
_geom_angle
N1 N2 C7 114.44(14)
N2 N1 C1 113.53(14)
C13 N3 H3 125.3
C14 N3 H3 125.3
C14 N3 C13 109.49(15)
C9 C8 C7 135.48(16)
C9 C8 C13 118.74(15)
C13 C8 C7 105.73(14)
C2 C1 N1 124.05(17)
C6 C1 N1 118.04(15)
C6 C1 C2 117.91(16)
C1 C2 H2 119.7
C3 C2 C1 120.58(17)
C3 C2 H2 119.7
N2 C7 C8 132.40(15)
N2 C7 C14 120.59(15)
C14 C7 C8 107.00(15)
C8 C9 H9 120.7
C10 C9 C8 118.59(16)
C10 C9 H9 120.7
N3 C13 C8 108.07(15)
C12 C13 N3 129.23(16)
C12 C13 C8 122.70(16)
N3 C14 C7 109.70(15)
N3 C14 H14 125.2
C7 C14 H14 125.2
C1 C6 Br1 121.04(13)
C5 C6 Br1 117.31(14)
C5 C6 C1 121.64(17)
C9 C10 H10 119.2
C9 C10 C11 121.63(16)
C11 C10 H10 119.2
C2 C3 H3A 119.7
C2 C3 C4 120.54(17)
C4 C3 H3A 119.7
C10 C11 H11 119.6
C12 C11 C10 120.88(16)
C12 C11 H11 119.6
C13 C12 H12 121.3
C11 C12 C13 117.44(16)
C11 C12 H12 121.3
C6 C5 H5 120.3
C4 C5 C6 119.48(18)
C4 C5 H5 120.3
C3 C4 H4 120.1
C5 C4 C3 119.85(17)
C5 C4 H4 120.1

loop_
_geom_bond_atom_site_label_1
_geom_bond_atom_site_label_2
_geom_bond_distance
Br1 C6 1.8959(18)
N2 N1 1.275(2)
N2 C7 1.376(2)
N1 C1 1.422(2)
N3 H3 0.8600
N3 C13 1.390(2)
N3 C14 1.353(2)
C8 C7 1.451(2)
C8 C9 1.404(2)
C8 C13 1.413(2)
C1 C2 1.401(2)
C1 C6 1.397(3)
C2 H2 0.9300
C2 C3 1.385(3)
C7 C14 1.386(2)
C9 H9 0.9300
C9 C10 1.385(2)
C13 C12 1.390(2)
C14 H14 0.9300
C6 C5 1.389(3)
C10 H10 0.9300
C10 C11 1.403(3)
C3 H3A 0.9300
C3 C4 1.389(3)
C11 H11 0.9300
C11 C12 1.386(3)
C12 H12 0.9300
C5 H5 0.9300
C5 C4 1.385(3)
C4 H4 0.9300

loop_
_geom_torsion_atom_site_label_1
_geom_torsion_atom_site_label_2
_geom_torsion_atom_site_label_3
_geom_torsion_atom_site_label_4
_geom_torsion
Br1 C6 C5 C4 -178.20(15)
N2 N1 C1 C2 -5.5(2)
N2 N1 C1 C6 174.73(15)
N2 C7 C14 N3 179.77(15)
N1 N2 C7 C8 7.4(3)
N1 N2 C7 C14 -173.04(16)
N1 C1 C2 C3 -179.15(16)
N1 C1 C6 Br1 -2.5(2)
N1 C1 C6 C5 178.95(17)
N3 C13 C12 C11 -179.10(17)
C8 C7 C14 N3 -0.5(2)
C8 C9 C10 C11 -0.1(3)
C8 C13 C12 C11 0.4(3)
C1 C2 C3 C4 0.0(3)
C1 C6 C5 C4 0.4(3)
C2 C1 C6 Br1 177.76(13)
C2 C1 C6 C5 -0.8(3)
C2 C3 C4 C5 -0.4(3)
C7 N2 N1 C1 -178.99(14)
C7 C8 C9 C10 178.88(18)
C7 C8 C13 N3 -0.18(18)
C7 C8 C13 C12 -179.81(16)
C9 C8 C7 N2 2.5(3)
C9 C8 C7 C14 -177.14(19)
C9 C8 C13 N3 177.87(15)
C9 C8 C13 C12 -1.8(3)
C9 C10 C11 C12 -1.2(3)
C13 N3 C14 C7 0.4(2)
C13 C8 C7 N2 -179.92(18)
C13 C8 C7 C14 0.43(18)
C13 C8 C9 C10 1.6(2)
C14 N3 C13 C8 -0.1(2)
C14 N3 C13 C12 179.45(18)
C6 C1 C2 C3 0.6(3)
C6 C5 C4 C3 0.2(3)
C10 C11 C12 C13 1.0(3)

loop_
_exptl_oxdiff_crystal_face_indexfrac_h
_exptl_oxdiff_crystal_face_indexfrac_k
_exptl_oxdiff_crystal_face_indexfrac_l
_exptl_oxdiff_crystal_face_x
_exptl_oxdiff_crystal_face_y
_exptl_oxdiff_crystal_face_z
-7.0004 3.9999 3.9999 -0.2422 -0.9860 0.2200
-3.9998 -3.0001 8.0001 -0.1189 -0.5406 -0.7949
6.0001 0.0002 -8.0001 0.1539 0.8813 0.4555
6.0005 -4.9999 -0.9999 0.2481 0.8089 -0.5019
-3.0005 6.0000 -3.0002 -0.1235 -0.4364 0.8452
-7.0004 1.9999 -6.0002 -0.8122 -0.2601 0.5318
-4.9998 -5.0001 3.0001 -0.5405 -0.1777 -0.7581
8.0000 3.0001 1.0000 0.9020 0.2827 0.3206
7.0004 -1.9999 6.0002 0.8122 0.2601 -0.5318
-2.9998 -5.0000 -7.0000 -0.8373 0.5486 -0.2082
-2.0003 2.0001 -10.0002 -0.5573 0.3171 0.7667
3.0002 -0.0000 10.0002 0.7416 -0.3851 -0.5322
-7.0003 -0.0001 -6.0002 -0.9075 -0.1239 0.3008
-6.0006 4.9999 -2.0002 -0.3905 -0.6320 0.6648
-7.0005 3.9999 -0.0001 -0.4321 -0.7501 0.4372
-5.0002 2.9999 8.0000 0.0779 -1.0174 -0.1055
9.0002 1.0002 0.0001 0.8482 0.5462 0.1474
